data_1562745
loop_
_publ_author_name
'Wang, Xing'
'Peng, Xia'
'Tang, Chunping'
'Zhou, Shuaizhen'
'Ke, Chang-Qiang'
'Liu, Yueling'
'Yao, Sheng'
'Ai, Jing'
'Ye, Yang'

_publ_section_title
;
 Anti-inflammatory Eudesmane Sesquiterpenoids from <i>Artemisia
 hedinii</i>.
;
_journal_issue 5
_journal_name_full 'Journal of natural products'
_journal_page_first 1626
_journal_page_last 1637
_journal_paper_doi 10.1021/acs.jnatprod.1c00177
_journal_volume 84
_journal_year 2021
_chemical_absolute_configuration rmad
_chemical_formula_moiety 'C18 H26 O5'
_chemical_formula_sum 'C18 H26 O5'
_chemical_formula_weight 322.39
_space_group_crystal_system orthorhombic
_space_group_IT_number 19
_space_group_name_Hall 'P 2ac 2ab'
_space_group_name_H-M_alt 'P 21 21 21'
_atom_sites_solution_hydrogens geom
_atom_sites_solution_primary dual
_audit_creation_date 2020-08-12
_audit_creation_method
;
Olex2 1.2
(compiled 2018.05.29 svn.r3508 for OlexSys, GUI svn.r5506)
;
_cell_angle_alpha 90
_cell_angle_beta 90
_cell_angle_gamma 90
_cell_formula_units_Z 4
_cell_length_a 8.7335(3)
_cell_length_b 12.1670(4)
_cell_length_c 16.1121(5)
_cell_measurement_reflns_used 9854
_cell_measurement_temperature 140
_cell_measurement_theta_max 72.533
_cell_measurement_theta_min 3.633
_cell_volume 1712.08(10)
_computing_cell_refinement 'SAINT V8.40A (?, 2016)'
_computing_data_reduction 'SAINT V8.40A (?, 2016)'
_computing_molecular_graphics 'Olex2 (Dolomanov et al., 2009)'
_computing_publication_material 'Olex2 (Dolomanov et al., 2009)'
_computing_structure_refinement 'ShelXL (Sheldrick, 2015)'
_computing_structure_solution 'ShelXT (Sheldrick, 2015)'
_diffrn_ambient_temperature 140.0
_diffrn_measured_fraction_theta_full 0.993
_diffrn_measured_fraction_theta_max 0.993
_diffrn_measurement_device_type 'Bruker D8 VENTURE'
_diffrn_radiation_type CuK\a
_diffrn_radiation_wavelength 1.54178
_diffrn_reflns_av_R_equivalents 0.0412
_diffrn_reflns_av_unetI/netI 0.0253
_diffrn_reflns_Laue_measured_fraction_full 0.993
_diffrn_reflns_Laue_measured_fraction_max 0.993
_diffrn_reflns_limit_h_max 10
_diffrn_reflns_limit_h_min -10
_diffrn_reflns_limit_k_max 15
_diffrn_reflns_limit_k_min -15
_diffrn_reflns_limit_l_max 19
_diffrn_reflns_limit_l_min -19
_diffrn_reflns_number 22659
_diffrn_reflns_point_group_measured_fraction_full 0.991
_diffrn_reflns_point_group_measured_fraction_max 0.991
_diffrn_reflns_theta_full 67.679
_diffrn_reflns_theta_max 72.526
_diffrn_reflns_theta_min 5.491
_exptl_absorpt_coefficient_mu 0.737
_exptl_absorpt_correction_T_max 0.6753
_exptl_absorpt_correction_T_min 0.4563
_exptl_absorpt_correction_type multi-scan
_exptl_absorpt_process_details Bruker;SADABS;2018
_exptl_crystal_colour colourless
_exptl_crystal_colour_primary colourless
_exptl_crystal_density_diffrn 1.251
_exptl_crystal_description block
_exptl_crystal_F_000 696
_exptl_crystal_size_max 0.12
_exptl_crystal_size_mid 0.08
_exptl_crystal_size_min 0.07
_refine_diff_density_max 0.219
_refine_diff_density_min -0.162
_refine_diff_density_rms 0.035
_refine_ls_abs_structure_details
;
 Flack x determined using 1343 quotients [(I+)-(I-)]/[(I+)+(I-)]
 (Parsons, Flack and Wagner, Acta Cryst. B69 (2013) 249-259).
;
_refine_ls_abs_structure_Flack 0.06(7)
_refine_ls_extinction_method none
_refine_ls_goodness_of_fit_ref 1.078
_refine_ls_hydrogen_treatment constr
_refine_ls_matrix_type full
_refine_ls_number_parameters 213
_refine_ls_number_reflns 3357
_refine_ls_number_restraints 0
_refine_ls_restrained_S_all 1.078
_refine_ls_R_factor_all 0.0336
_refine_ls_R_factor_gt 0.0326
_refine_ls_shift/su_max 0.002
_refine_ls_shift/su_mean 0.000
_refine_ls_structure_factor_coef Fsqd
_refine_ls_weighting_details 'w=1/[\s^2^(Fo^2^)+(0.0421P)^2^+0.3638P] where P=(Fo^2^+2Fc^2^)/3'
_refine_ls_weighting_scheme calc
_refine_ls_wR_factor_gt 0.0835
_refine_ls_wR_factor_ref 0.0845
_reflns_Friedel_coverage 0.736
_reflns_Friedel_fraction_full 0.988
_reflns_Friedel_fraction_max 0.988
_reflns_number_gt 3258
_reflns_number_total 3357
_reflns_threshold_expression 'I > 2\s(I)'
_cod_data_source_file np1c00177_si_003.cif
_cod_data_source_block 22020522ahd1d2f2a_0m
_cod_depositor_comments 'Adding full bibliography for 1562743--1562751.cif.'
_cod_database_code 1562745
_shelx_shelxl_version_number 2018/3
_shelx_space_group_comment
;
The symmetry employed for this shelxl refinement is uniquely defined
by the following loop, which should always be used as a source of
symmetry information in preference to the above space-group names.
They are only intended as comments.
;
_shelx_estimated_absorpt_t_max 0.950
_shelx_estimated_absorpt_t_min 0.917
_olex2_refinement_description
;
1. Fixed Uiso
 At 1.2 times of:
  All C(H) groups, All C(H,H) groups
 At 1.5 times of:
  All C(H,H,H) groups, All O(H) groups
2.a Ternary CH refined with riding coordinates:
 C7(H7), C9(H9), C3(H3A)
2.b Secondary CH2 refined with riding coordinates:
 C8(H8A,H8B), C1(H1A,H1B), C6(H6A,H6B), C2(H2A,H2B)
2.c X=CH2 refined with riding coordinates:
 C13(H13A,H13B)
2.d Idealised Me refined as rotating group:
 C14(H14A,H14B,H14C), C15(H15A,H15B,H15C), C1''(H1'A,H1'B,H1'C), C2'(H2'A,H2'B,
 H2'C)
2.e Idealised tetrahedral OH refined as rotating group:
 O3(H3)
;
_olex2_submission_special_instructions 'No special instructions were received'

loop_
_space_group_symop_operation_xyz
'x, y, z'
'-x+1/2, -y, z+1/2'
'-x, y+1/2, -z+1/2'
'x+1/2, -y+1/2, -z'

loop_
_atom_site_label
_atom_site_type_symbol
_atom_site_fract_x
_atom_site_fract_y
_atom_site_fract_z
_atom_site_U_iso_or_equiv
_atom_site_adp_type
_atom_site_occupancy
_atom_site_site_symmetry_order
_atom_site_calc_flag
_atom_site_refinement_flags_posn
_atom_site_refinement_flags_adp
_atom_site_refinement_flags_occupancy
_atom_site_disorder_assembly
_atom_site_disorder_group
O4 O 0.19271(18) 0.74646(12) 0.38274(8) 0.0313(3) Uani 1 1 d . . . . .
O5 O 0.53122(15) 0.61214(12) 0.80148(8) 0.0269(3) Uani 1 1 d . . . . .
O3 O 0.06589(18) 0.90436(12) 0.36364(8) 0.0328(3) Uani 1 1 d . . . . .
H3 H 0.075626 0.887705 0.313324 0.049 Uiso 1 1 calc GR . . . .
O1 O 0.05407(17) 0.45799(12) 0.59403(9) 0.0305(3) Uani 1 1 d . . . . .
O2 O 0.2574(2) 0.36393(15) 0.54706(13) 0.0531(5) Uani 1 1 d . . . . .
C12 C 0.1246(2) 0.82477(16) 0.41054(12) 0.0234(4) Uani 1 1 d . . . . .
C8 C 0.0712(2) 0.64567(15) 0.54837(11) 0.0229(4) Uani 1 1 d . . . . .
H8A H -0.038296 0.656000 0.562204 0.027 Uiso 1 1 calc R . . . .
H8B H 0.078365 0.621111 0.489919 0.027 Uiso 1 1 calc R . . . .
C1 C 0.2312(2) 0.50014(16) 0.74516(13) 0.0270(4) Uani 1 1 d . . . . .
H1A H 0.169278 0.432259 0.749854 0.032 Uiso 1 1 calc R . . . .
H1B H 0.324446 0.482390 0.712904 0.032 Uiso 1 1 calc R . . . .
C10 C 0.1382(2) 0.58808(16) 0.69849(11) 0.0224(4) Uani 1 1 d . . . . .
C11 C 0.0991(2) 0.84367(15) 0.50139(11) 0.0232(4) Uani 1 1 d . . . . .
C7 C 0.1577(2) 0.75465(15) 0.55939(11) 0.0207(4) Uani 1 1 d . . . . .
H7 H 0.267793 0.741143 0.545719 0.025 Uiso 1 1 calc R . . . .
C5 C 0.2113(2) 0.70160(15) 0.70869(11) 0.0210(4) Uani 1 1 d . . . . .
C6 C 0.1487(2) 0.78874(15) 0.65116(11) 0.0237(4) Uani 1 1 d . . . . .
H6A H 0.207124 0.857639 0.659170 0.028 Uiso 1 1 calc R . . . .
H6B H 0.040519 0.803593 0.665794 0.028 Uiso 1 1 calc R . . . .
C9 C 0.1410(2) 0.55947(15) 0.60517(11) 0.0224(4) Uani 1 1 d . . . . .
H9 H 0.249375 0.546301 0.587866 0.027 Uiso 1 1 calc R . . . .
C4 C 0.3193(2) 0.72425(15) 0.76510(11) 0.0238(4) Uani 1 1 d . . . . .
C14 C -0.0276(2) 0.58966(18) 0.73142(12) 0.0301(4) Uani 1 1 d . . . . .
H14A H -0.078188 0.520162 0.717468 0.045 Uiso 1 1 calc GR . . . .
H14B H -0.083606 0.650737 0.705883 0.045 Uiso 1 1 calc GR . . . .
H14C H -0.026496 0.599083 0.791823 0.045 Uiso 1 1 calc GR . . . .
C1' C 0.1261(3) 0.36768(17) 0.56776(12) 0.0326(5) Uani 1 1 d . . . . .
C15 C 0.3962(3) 0.83462(17) 0.77492(14) 0.0352(5) Uani 1 1 d . . . . .
H15A H 0.431102 0.860748 0.720585 0.053 Uiso 1 1 calc GR . . . .
H15B H 0.484213 0.827394 0.812249 0.053 Uiso 1 1 calc GR . . . .
H15C H 0.323166 0.887355 0.798294 0.053 Uiso 1 1 calc GR . . . .
C2 C 0.2772(2) 0.53824(17) 0.83145(12) 0.0286(4) Uani 1 1 d . . . . .
H2A H 0.184274 0.554791 0.864319 0.034 Uiso 1 1 calc R . . . .
H2B H 0.333959 0.478787 0.859990 0.034 Uiso 1 1 calc R . . . .
C3 C 0.3767(2) 0.63972(16) 0.82632(11) 0.0236(4) Uani 1 1 d . . . . .
H3A H 0.380775 0.674430 0.882538 0.028 Uiso 1 1 calc R . . . .
C1'' C 0.6271(3) 0.5835(2) 0.86907(14) 0.0363(5) Uani 1 1 d . . . . .
H1'A H 0.724510 0.554828 0.847934 0.054 Uiso 1 1 calc GR . . . .
H1'B H 0.576771 0.527035 0.902814 0.054 Uiso 1 1 calc GR . . . .
H1'C H 0.646469 0.648678 0.903191 0.054 Uiso 1 1 calc GR . . . .
C13 C 0.0309(3) 0.93511(18) 0.52627(13) 0.0350(5) Uani 1 1 d . . . . .
H13A H -0.001360 0.988078 0.486644 0.042 Uiso 1 1 calc R . . . .
H13B H 0.014292 0.947751 0.583753 0.042 Uiso 1 1 calc R . . . .
C2' C 0.0186(4) 0.27138(19) 0.56849(16) 0.0461(6) Uani 1 1 d . . . . .
H2'A H -0.013986 0.256474 0.625592 0.069 Uiso 1 1 calc GR . . . .
H2'B H 0.070843 0.206615 0.546008 0.069 Uiso 1 1 calc GR . . . .
H2'C H -0.071250 0.288215 0.534337 0.069 Uiso 1 1 calc GR . . . .

loop_
_atom_site_aniso_label
_atom_site_aniso_U_11
_atom_site_aniso_U_22
_atom_site_aniso_U_33
_atom_site_aniso_U_23
_atom_site_aniso_U_13
_atom_site_aniso_U_12
O4 0.0381(8) 0.0317(7) 0.0240(7) 0.0000(6) 0.0038(6) 0.0061(6)
O5 0.0246(6) 0.0356(8) 0.0207(6) 0.0045(6) -0.0001(5) 0.0022(6)
O3 0.0429(8) 0.0335(8) 0.0219(6) 0.0034(6) -0.0050(6) 0.0076(6)
O1 0.0318(7) 0.0243(7) 0.0354(7) -0.0026(6) -0.0011(6) -0.0077(6)
O2 0.0579(12) 0.0315(9) 0.0700(12) -0.0173(8) 0.0188(10) -0.0015(8)
C12 0.0210(8) 0.0247(9) 0.0245(9) 0.0014(7) -0.0024(7) -0.0030(7)
C8 0.0248(9) 0.0239(9) 0.0200(8) -0.0017(7) -0.0012(7) -0.0021(7)
C1 0.0276(10) 0.0223(8) 0.0310(10) 0.0045(8) -0.0024(8) -0.0034(7)
C10 0.0212(8) 0.0240(9) 0.0218(8) 0.0018(7) 0.0001(7) -0.0025(7)
C11 0.0232(8) 0.0241(9) 0.0223(8) 0.0003(7) -0.0042(7) 0.0005(7)
C7 0.0209(8) 0.0208(9) 0.0204(8) 0.0005(7) -0.0014(6) 0.0008(7)
C5 0.0232(8) 0.0213(9) 0.0184(8) -0.0001(7) 0.0007(7) 0.0016(7)
C6 0.0282(9) 0.0220(9) 0.0209(9) -0.0017(7) -0.0031(7) 0.0036(7)
C9 0.0234(9) 0.0198(9) 0.0239(9) -0.0008(7) 0.0013(7) -0.0046(7)
C4 0.0264(9) 0.0235(9) 0.0215(9) -0.0004(7) -0.0002(7) 0.0010(7)
C14 0.0245(9) 0.0389(11) 0.0268(10) 0.0016(8) 0.0030(7) -0.0027(8)
C1' 0.0503(13) 0.0225(10) 0.0250(9) -0.0004(8) -0.0024(9) -0.0047(9)
C15 0.0434(12) 0.0265(10) 0.0356(11) 0.0013(9) -0.0130(10) -0.0070(9)
C2 0.0299(10) 0.0320(10) 0.0238(9) 0.0098(8) -0.0007(8) -0.0020(8)
C3 0.0242(9) 0.0282(9) 0.0183(8) 0.0019(7) -0.0007(7) 0.0015(7)
C1'' 0.0284(10) 0.0494(13) 0.0310(10) 0.0030(9) -0.0039(8) 0.0036(9)
C13 0.0457(13) 0.0332(11) 0.0261(10) -0.0012(9) -0.0072(9) 0.0141(10)
C2' 0.0687(17) 0.0268(12) 0.0429(13) 0.0032(10) -0.0075(12) -0.0157(11)

loop_
_atom_type_symbol
_atom_type_description
_atom_type_scat_dispersion_real
_atom_type_scat_dispersion_imag
_atom_type_scat_source
C C 0.0181 0.0091 'International Tables Vol C Tables 4.2.6.8 and 6.1.1.4'
H H 0.0000 0.0000 'International Tables Vol C Tables 4.2.6.8 and 6.1.1.4'
O O 0.0492 0.0322 'International Tables Vol C Tables 4.2.6.8 and 6.1.1.4'

loop_
_geom_angle_atom_site_label_1
_geom_angle_atom_site_label_2
_geom_angle_atom_site_label_3
_geom_angle
_geom_angle_site_symmetry_1
_geom_angle_site_symmetry_3
_geom_angle_publ_flag
C1'' O5 C3 113.31(14) . . ?
C12 O3 H3 109.5 . . ?
C1' O1 C9 119.33(16) . . ?
O4 C12 O3 123.53(18) . . ?
O4 C12 C11 123.78(18) . . ?
O3 C12 C11 112.68(17) . . ?
H8A C8 H8B 108.3 . . ?
C7 C8 H8A 109.8 . . ?
C7 C8 H8B 109.8 . . ?
C9 C8 H8A 109.8 . . ?
C9 C8 H8B 109.8 . . ?
C9 C8 C7 109.21(14) . . ?
H1A C1 H1B 107.9 . . ?
C10 C1 H1A 109.2 . . ?
C10 C1 H1B 109.2 . . ?
C2 C1 H1A 109.2 . . ?
C2 C1 H1B 109.2 . . ?
C2 C1 C10 111.99(16) . . ?
C1 C10 C9 108.11(15) . . ?
C1 C10 C14 109.63(15) . . ?
C5 C10 C1 110.79(15) . . ?
C5 C10 C9 107.56(14) . . ?
C5 C10 C14 110.09(16) . . ?
C14 C10 C9 110.63(15) . . ?
C12 C11 C7 116.19(16) . . ?
C13 C11 C12 119.45(18) . . ?
C13 C11 C7 124.35(18) . . ?
C8 C7 H7 107.8 . . ?
C8 C7 C6 108.58(14) . . ?
C11 C7 C8 112.25(14) . . ?
C11 C7 H7 107.8 . . ?
C11 C7 C6 112.45(15) . . ?
C6 C7 H7 107.8 . . ?
C6 C5 C10 114.61(15) . . ?
C4 C5 C10 123.54(16) . . ?
C4 C5 C6 121.83(17) . . ?
C7 C6 H6A 109.1 . . ?
C7 C6 H6B 109.1 . . ?
C5 C6 C7 112.46(14) . . ?
C5 C6 H6A 109.1 . . ?
C5 C6 H6B 109.1 . . ?
H6A C6 H6B 107.8 . . ?
O1 C9 C8 107.53(15) . . ?
O1 C9 C10 107.60(14) . . ?
O1 C9 H9 108.8 . . ?
C8 C9 C10 115.14(15) . . ?
C8 C9 H9 108.8 . . ?
C10 C9 H9 108.8 . . ?
C5 C4 C15 124.58(18) . . ?
C5 C4 C3 122.48(17) . . ?
C15 C4 C3 112.93(16) . . ?
C10 C14 H14A 109.5 . . ?
C10 C14 H14B 109.5 . . ?
C10 C14 H14C 109.5 . . ?
H14A C14 H14B 109.5 . . ?
H14A C14 H14C 109.5 . . ?
H14B C14 H14C 109.5 . . ?
O1 C1' C2' 110.2(2) . . ?
O2 C1' O1 124.9(2) . . ?
O2 C1' C2' 124.9(2) . . ?
C4 C15 H15A 109.5 . . ?
C4 C15 H15B 109.5 . . ?
C4 C15 H15C 109.5 . . ?
H15A C15 H15B 109.5 . . ?
H15A C15 H15C 109.5 . . ?
H15B C15 H15C 109.5 . . ?
C1 C2 H2A 109.5 . . ?
C1 C2 H2B 109.5 . . ?
H2A C2 H2B 108.1 . . ?
C3 C2 C1 110.56(15) . . ?
C3 C2 H2A 109.5 . . ?
C3 C2 H2B 109.5 . . ?
O5 C3 C4 106.66(14) . . ?
O5 C3 C2 111.20(16) . . ?
O5 C3 H3A 108.4 . . ?
C4 C3 C2 113.64(15) . . ?
C4 C3 H3A 108.4 . . ?
C2 C3 H3A 108.4 . . ?
O5 C1'' H1'A 109.5 . . ?
O5 C1'' H1'B 109.5 . . ?
O5 C1'' H1'C 109.5 . . ?
H1'A C1'' H1'B 109.5 . . ?
H1'A C1'' H1'C 109.5 . . ?
H1'B C1'' H1'C 109.5 . . ?
C11 C13 H13A 120.0 . . ?
C11 C13 H13B 120.0 . . ?
H13A C13 H13B 120.0 . . ?
C1' C2' H2'A 109.5 . . ?
C1' C2' H2'B 109.5 . . ?
C1' C2' H2'C 109.5 . . ?
H2'A C2' H2'B 109.5 . . ?
H2'A C2' H2'C 109.5 . . ?
H2'B C2' H2'C 109.5 . . ?

loop_
_geom_bond_atom_site_label_1
_geom_bond_atom_site_label_2
_geom_bond_distance
_geom_bond_site_symmetry_2
_geom_bond_publ_flag
O4 C12 1.209(2) . ?
O5 C3 1.447(2) . ?
O5 C1'' 1.418(3) . ?
O3 H3 0.8400 . ?
O3 C12 1.331(2) . ?
O1 C9 1.460(2) . ?
O1 C1' 1.335(3) . ?
O2 C1' 1.195(3) . ?
C12 C11 1.498(3) . ?
C8 H8A 0.9900 . ?
C8 H8B 0.9900 . ?
C8 C7 1.536(3) . ?
C8 C9 1.519(3) . ?
C1 H1A 0.9900 . ?
C1 H1B 0.9900 . ?
C1 C10 1.539(3) . ?
C1 C2 1.520(3) . ?
C10 C5 1.530(3) . ?
C10 C9 1.544(3) . ?
C10 C14 1.543(3) . ?
C11 C7 1.519(2) . ?
C11 C13 1.324(3) . ?
C7 H7 1.0000 . ?
C7 C6 1.538(2) . ?
C5 C6 1.511(2) . ?
C5 C4 1.339(3) . ?
C6 H6A 0.9900 . ?
C6 H6B 0.9900 . ?
C9 H9 1.0000 . ?
C4 C15 1.510(3) . ?
C4 C3 1.511(3) . ?
C14 H14A 0.9800 . ?
C14 H14B 0.9800 . ?
C14 H14C 0.9800 . ?
C1' C2' 1.502(3) . ?
C15 H15A 0.9800 . ?
C15 H15B 0.9800 . ?
C15 H15C 0.9800 . ?
C2 H2A 0.9900 . ?
C2 H2B 0.9900 . ?
C2 C3 1.512(3) . ?
C3 H3A 1.0000 . ?
C1'' H1'A 0.9800 . ?
C1'' H1'B 0.9800 . ?
C1'' H1'C 0.9800 . ?
C13 H13A 0.9500 . ?
C13 H13B 0.9500 . ?
C2' H2'A 0.9800 . ?
C2' H2'B 0.9800 . ?
C2' H2'C 0.9800 . ?
